data_4323124
loop_
_publ_author_name
'Roger E. Cramer'
'David W. Smith'
'William VanDoorne'

_publ_section_title
;
 The Structures of [24-Pyrimidinium crown-6][Au(CN)2]4(NO3)2.2H2O,
 [24-Pyrimidinium crown-6][Au(CN)2]6.5H2O, and [16-Pyrimidinium
 crown-4][Au(CN)2]4.6.5 H2O, in Which Aurophilic Interactions Produce
 Trimers, Tetramers, and Chains of Au(CN)2- Ions
;
_journal_name_full 'Inorganic Chemistry'
_journal_page_first 5895
_journal_page_last 5901
_journal_paper_doi 10.1021/ic980372x
_journal_volume 37
_journal_year 1998
_chemical_formula_moiety (C6H8N3)6(NO3)2(Au(CN)2)4.2H2O
_chemical_formula_sum 'C44 H52 Au4 N28 O8'
_chemical_formula_weight 1889.00
_chemical_name_common '[24 Pyrimidinium Crown-6] dinitrate tetra-dicyanoaurate'
_chemical_name_systematic
;
 ?
;
_space_group_IT_number 2
_symmetry_cell_setting triclinic
_symmetry_space_group_name_Hall '-P 1'
_symmetry_space_group_name_H-M 'P -1'
_atom_sites_solution_hydrogens geom
_atom_sites_solution_primary direct
_atom_sites_solution_secondary difmap
_audit_creation_method SHELXL
_cell_angle_alpha 71.720(10)
_cell_angle_beta 82.01
_cell_angle_gamma 83.900(10)
_cell_formula_units_Z 1
_cell_length_a 10.644(13)
_cell_length_b 10.733(12)
_cell_length_c 13.579(14)
_cell_measurement_temperature 293(2)
_cell_volume 1455(3)
_computing_cell_refinement SHELXTL
_computing_data_collection SHELXTL
_computing_data_reduction SHELXTL
_computing_molecular_graphics 'SHELXL-93 (Sheldrick, 1993)'
_computing_publication_material 'SHELXL-93 (Sheldrick, 1993)'
_computing_structure_refinement 'SHELXL-93 (Sheldrick, 1993)'
_computing_structure_solution 'SHELXS-86 (Sheldrick, 1990)'
_diffrn_ambient_temperature 293(2)
_diffrn_measurement_device 'Siemens R3mV'
_diffrn_measurement_method 2-theta
_diffrn_radiation_monochromator graphite
_diffrn_radiation_source 'fine-focus sealed tube'
_diffrn_radiation_type MoK\a
_diffrn_radiation_wavelength 0.71073
_diffrn_reflns_av_R_equivalents 0.0622
_diffrn_reflns_av_sigmaI/netI 0.0440
_diffrn_reflns_limit_h_max 12
_diffrn_reflns_limit_h_min 0
_diffrn_reflns_limit_k_max 12
_diffrn_reflns_limit_k_min -12
_diffrn_reflns_limit_l_max 16
_diffrn_reflns_limit_l_min -16
_diffrn_reflns_number 5395
_diffrn_reflns_theta_max 25.05
_diffrn_reflns_theta_min 2.15
_diffrn_standards_decay_% 0
_diffrn_standards_interval_count 97
_diffrn_standards_number 3
_exptl_absorpt_coefficient_mu 10.124
_exptl_absorpt_correction_T_max 0.078
_exptl_absorpt_correction_T_min 0.032
_exptl_absorpt_correction_type Psi
_exptl_crystal_colour Colourless
_exptl_crystal_density_diffrn 2.155
_exptl_crystal_description Block
_exptl_crystal_F_000 892
_exptl_crystal_size_max 0.40
_exptl_crystal_size_mid 0.35
_exptl_crystal_size_min 0.30
_refine_diff_density_max 1.955
_refine_diff_density_min -1.765
_refine_diff_density_rms 0.230
_refine_ls_extinction_method none
_refine_ls_goodness_of_fit_all 0.980
_refine_ls_goodness_of_fit_obs 1.071
_refine_ls_hydrogen_treatment constr
_refine_ls_matrix_type full
_refine_ls_number_parameters 371
_refine_ls_number_reflns 4774
_refine_ls_number_restraints 0
_refine_ls_restrained_S_all 0.967
_refine_ls_restrained_S_obs 1.071
_refine_ls_R_factor_all 0.0765
_refine_ls_R_factor_obs 0.0561
_refine_ls_shift/esd_max -0.016
_refine_ls_shift/esd_mean 0.001
_refine_ls_structure_factor_coef Fsqd
_refine_ls_weighting_details 'w=1/[\s^2^(Fo^2^)+(0.1149P)^2^+0.0000P] where P=(Fo^2^+2Fc^2^)/3'
_refine_ls_weighting_scheme calc
_refine_ls_wR_factor_all 0.1589
_refine_ls_wR_factor_obs 0.1480
_reflns_number_observed 3689
_reflns_number_total 5098
_reflns_observed_criterion >2sigma(I)
_cod_data_source_file ic980372x_1.cif
_cod_data_source_block '[24PyrC6](NO3)2[Au(CN)2]4.2H2O'
_cod_depositor_comments
;
The following automatic conversions were performed:

'_refine_ls_weighting_scheme' value 'calc
w=1/[\s^2^(Fo^2^)+(0.1149P)^2^+0.0000P] where P=(Fo^2^+2Fc^2^)/3' was
changed to 'calc'. New tag '_refine_ls_weighting_details' was
created. The value of the new tag was set to
'w=1/[\s^2^(Fo^2^)+(0.1149P)^2^+0.0000P] where P=(Fo^2^+2Fc^2^)/3'.

Automatic conversion script
Id: cif_fix_values 3143 2015-03-26 13:38:13Z robertas 
;
_cod_original_cell_volume 1455.5(28)
_cod_database_code 4323124

loop_
_symmetry_equiv_pos_as_xyz
'x, y, z'
'-x, -y, -z'

loop_
_atom_site_aniso_label
_atom_site_aniso_U_11
_atom_site_aniso_U_22
_atom_site_aniso_U_33
_atom_site_aniso_U_23
_atom_site_aniso_U_13
_atom_site_aniso_U_12
Au1 0.0590(3) 0.0532(3) 0.0525(3) -0.0255(2) -0.0051(2) -0.0002(2)
C11 0.059(9) 0.085(10) 0.067(9) -0.027(8) 0.009(7) -0.018(7)
N11 0.166(17) 0.133(14) 0.122(14) -0.088(12) -0.016(12) -0.020(13)
C12 0.038(6) 0.042(6) 0.054(7) -0.005(5) -0.010(5) 0.003(5)
N12 0.071(7) 0.066(7) 0.060(7) -0.035(6) -0.019(6) 0.017(6)
Au2 0.0649(4) 0.0542(3) 0.0736(4) -0.0248(3) -0.0097(3) 0.0011(2)
C21 0.039(7) 0.057(8) 0.081(10) -0.022(7) -0.009(6) 0.000(6)
N21 0.050(7) 0.064(8) 0.099(10) -0.014(7) -0.012(6) -0.004(6)
C22 0.088(11) 0.047(8) 0.088(11) -0.036(7) -0.018(8) 0.006(7)
N22 0.124(13) 0.069(9) 0.125(13) -0.038(9) -0.045(10) -0.001(8)
N1A 0.034(5) 0.038(4) 0.045(5) -0.010(4) -0.004(4) -0.001(4)
C2A 0.064(8) 0.035(5) 0.043(6) -0.014(5) -0.022(6) -0.012(5)
C21A 0.062(8) 0.084(9) 0.076(9) -0.038(8) -0.027(7) -0.028(7)
N3A 0.055(6) 0.050(5) 0.041(5) -0.016(4) -0.012(4) -0.005(4)
C4A 0.045(6) 0.032(5) 0.032(5) -0.009(4) -0.005(4) -0.001(4)
N41A 0.063(7) 0.043(5) 0.055(6) -0.020(5) -0.009(5) -0.007(5)
C5A 0.040(6) 0.033(5) 0.044(6) -0.009(4) -0.011(5) 0.000(4)
C51A 0.041(6) 0.045(6) 0.056(7) -0.009(5) -0.009(5) 0.009(5)
C6A 0.048(6) 0.031(5) 0.049(6) -0.016(5) -0.009(5) 0.002(4)
N1B 0.034(5) 0.039(4) 0.045(5) -0.016(4) -0.003(4) -0.005(4)
C2B 0.051(7) 0.043(6) 0.040(6) -0.007(5) -0.003(5) -0.019(5)
C21B 0.065(9) 0.106(11) 0.046(7) -0.032(7) -0.003(6) -0.030(8)
N3B 0.086(8) 0.046(6) 0.043(6) 0.004(4) -0.019(5) -0.012(5)
C4B 0.055(7) 0.047(6) 0.047(7) -0.005(5) -0.006(5) -0.021(5)
N41B 0.131(11) 0.041(6) 0.070(8) -0.015(5) -0.049(8) 0.014(6)
C5B 0.028(5) 0.029(5) 0.048(6) -0.008(4) 0.006(4) 0.003(4)
C51B 0.042(6) 0.055(7) 0.083(9) -0.043(7) -0.018(6) 0.007(5)
C6B 0.038(6) 0.034(5) 0.040(6) -0.001(4) -0.001(5) -0.006(4)
C51C 0.059(7) 0.032(5) 0.039(6) -0.006(4) -0.007(5) 0.007(5)
N1C 0.051(6) 0.041(5) 0.033(5) -0.009(4) -0.010(4) -0.004(4)
C2C 0.061(7) 0.042(6) 0.036(6) -0.014(5) -0.011(5) -0.008(5)
C21C 0.086(10) 0.049(7) 0.057(8) -0.007(6) -0.011(7) -0.011(7)
N3C 0.050(6) 0.047(5) 0.049(6) -0.005(4) -0.006(5) -0.010(5)
C4C 0.056(7) 0.053(7) 0.058(7) -0.028(6) -0.012(6) -0.013(6)
N41C 0.053(7) 0.062(7) 0.088(9) 0.000(6) -0.019(6) 0.000(6)
C5C 0.031(5) 0.044(6) 0.050(6) -0.013(5) -0.006(5) -0.002(4)
C6C 0.052(7) 0.037(5) 0.050(6) -0.019(5) -0.014(5) 0.003(5)
O1 0.065(7) 0.089(7) 0.110(9) -0.046(7) -0.008(6) -0.008(5)

loop_
_atom_site_label
_atom_site_type_symbol
_atom_site_fract_x
_atom_site_fract_y
_atom_site_fract_z
_atom_site_U_iso_or_equiv
_atom_site_thermal_displace_type
_atom_site_occupancy
_atom_site_calc_flag
_atom_site_refinement_flags
_atom_site_disorder_group
Au1 Au -0.28355(5) 0.12053(4) 0.29827(4) 0.0531(2) Uani 1 d . .
C11 C -0.2929(13) 0.0299(15) 0.1966(11) 0.070(4) Uani 1 d . .
N11 N -0.3016(20) -0.0283(19) 0.1372(15) 0.128(7) Uani 1 d . .
C12 C -0.2871(10) 0.2220(11) 0.3971(9) 0.047(3) Uani 1 d . .
N12 N -0.2988(11) 0.2811(11) 0.4551(9) 0.063(3) Uani 1 d . .
Au2 Au 0.00115(5) 0.01881(5) 0.36742(4) 0.0631(2) Uani 1 d . .
C21 C 0.0348(12) 0.2042(13) 0.2845(12) 0.059(3) Uani 1 d . .
N21 N 0.0544(11) 0.3036(12) 0.2320(11) 0.073(3) Uani 1 d . .
C22 C -0.0291(15) -0.1702(14) 0.4385(13) 0.071(4) Uani 1 d . .
N22 N -0.0455(16) -0.2760(14) 0.4716(13) 0.101(5) Uani 1 d . .
N1A N 0.6516(8) 0.5081(8) 0.2334(7) 0.039(2) Uani 1 d . .
C2A C 0.6412(12) 0.5727(10) 0.3069(9) 0.045(3) Uani 1 d . .
C21A C 0.7578(13) 0.6302(14) 0.3222(11) 0.067(4) Uani 1 d . .
H21A H 0.7706(54) 0.7124(49) 0.2687(46) 0.098(18) Uiso 1 calc R .
H21B H 0.8307(20) 0.5703(45) 0.3184(76) 0.098(18) Uiso 1 calc R .
H21C H 0.7462(40) 0.6444(90) 0.3894(33) 0.098(18) Uiso 1 calc R .
N3A N 0.5340(9) 0.5885(9) 0.3616(7) 0.047(2) Uani 1 d . .
C4A C 0.4286(10) 0.5374(9) 0.3505(8) 0.036(2) Uani 1 d . .
N41A N 0.3232(10) 0.5628(9) 0.4023(8) 0.052(2) Uani 1 d . .
H41A H 0.3218(10) 0.6110(9) 0.4425(8) 0.057(15) Uiso 1 calc R .
H41B H 0.2544(10) 0.5314(9) 0.3967(8) 0.057(15) Uiso 1 calc R .
C5A C 0.4379(10) 0.4525(9) 0.2863(8) 0.039(2) Uani 1 d . .
C51A C 0.7720(11) 0.4946(11) 0.1697(9) 0.049(3) Uani 1 d . .
H51A H 0.7639(11) 0.4334(11) 0.1317(9) 0.053(13) Uiso 1 calc R .
H51B H 0.8381(11) 0.4580(11) 0.2152(9) 0.053(13) Uiso 1 calc R .
C6A C 0.5502(10) 0.4470(9) 0.2248(9) 0.042(2) Uani 1 d . .
H6A H 0.5572(10) 0.4009(9) 0.1765(9) 0.034(15) Uiso 1 calc R .
N1B N 0.3514(8) 0.2501(8) 0.2772(7) 0.038(2) Uani 1 d . .
C2B C 0.3767(11) 0.1468(11) 0.3620(8) 0.045(3) Uani 1 d . .
C21B C 0.3806(13) 0.1723(15) 0.4635(10) 0.069(4) Uani 1 d . .
H21D H 0.2954(13) 0.1837(93) 0.4950(36) 0.098(18) Uiso 1 calc R .
H21E H 0.4241(81) 0.2505(54) 0.4516(13) 0.098(18) Uiso 1 calc R .
H21F H 0.4248(78) 0.0990(44) 0.5093(28) 0.098(18) Uiso 1 calc R .
N3B N 0.3877(11) 0.0283(10) 0.3632(8) 0.061(3) Uani 1 d . .
C4B C 0.3806(12) -0.0009(11) 0.2734(9) 0.051(3) Uani 1 d . .
N41B N 0.3962(13) -0.1273(10) 0.2784(9) 0.079(4) Uani 1 d . .
H41C H 0.4100(13) -0.1861(10) 0.3363(9) 0.057(15) Uiso 1 calc R .
H41D H 0.3924(13) -0.1502(10) 0.2236(9) 0.057(15) Uiso 1 calc R .
C5B C 0.3600(9) 0.1018(9) 0.1795(8) 0.037(2) Uani 1 d . .
C51B C 0.3244(11) 0.3853(11) 0.2789(11) 0.054(3) Uani 1 d . .
H51C H 0.2617(11) 0.3860(11) 0.3379(11) 0.053(13) Uiso 1 calc R .
H51D H 0.2869(11) 0.4357(11) 0.2160(11) 0.053(13) Uiso 1 calc R .
C6B C 0.3477(9) 0.2235(9) 0.1864(8) 0.040(2) Uani 1 d . .
H6B H 0.3361(9) 0.2933(9) 0.1265(8) 0.034(15) Uiso 1 calc R .
C51C C 0.3494(11) 0.0762(10) 0.0754(8) 0.045(3) Uani 1 d . .
H51E H 0.4296(11) 0.0910(10) 0.0313(8) 0.053(13) Uiso 1 calc R .
H51F H 0.3309(11) -0.0146(10) 0.0888(8) 0.053(13) Uiso 1 calc R .
N1C N 0.2477(9) 0.1644(8) 0.0219(6) 0.042(2) Uani 1 d . .
C2C C 0.1252(12) 0.1352(11) 0.0395(8) 0.045(3) Uani 1 d . .
C21C C 0.0903(14) 0.0025(12) 0.1048(10) 0.065(4) Uani 1 d . .
H21G H 0.1176(84) -0.0157(40) 0.1727(26) 0.098(18) Uiso 1 calc R .
H21H H 0.1308(74) -0.0615(15) 0.0727(40) 0.098(18) Uiso 1 calc R .
H21I H -0.0003(16) -0.0015(31) 0.1115(63) 0.098(18) Uiso 1 calc R .
N3C N 0.0361(9) 0.2159(9) -0.0040(8) 0.050(2) Uani 1 d . .
C4C C 0.0612(12) 0.3404(12) -0.0654(10) 0.052(3) Uani 1 d . .
N41C N -0.0350(11) 0.4193(11) -0.1021(10) 0.072(3) Uani 1 d . .
H41E H -0.1106(11) 0.3923(11) -0.0873(10) 0.057(15) Uiso 1 calc R .
H41F H -0.0228(11) 0.4984(11) -0.1411(10) 0.057(15) Uiso 1 calc R .
C5C C 0.1886(10) 0.3751(10) -0.0923(9) 0.042(2) Uani 1 d . .
C6C C 0.2799(11) 0.2849(10) -0.0448(9) 0.045(3) Uani 1 d . .
H6C H 0.3644(11) 0.3057(10) -0.0580(9) 0.034(15) Uiso 1 calc R .
N10A N 0.3670(10) 0.6974(10) 0.0775(8) 0.063(5) Uiso 0.63(2) d PG 1
O11A O 0.4423(11) 0.7638(13) 0.0982(11) 0.068(5) Uiso 0.63(2) d PG 1
O12A O 0.2580(11) 0.6873(18) 0.1241(14) 0.102(7) Uiso 0.63(2) d PG 1
O13A O 0.4036(17) 0.6336(19) 0.0156(15) 0.116(7) Uiso 0.63(2) d PG 1
N10B N 0.3746(17) 0.6661(18) 0.0444(14) 0.071(9) Uiso 0.37(2) d PG 2
O11B O 0.2946(23) 0.5876(27) 0.0497(23) 0.093(11) Uiso 0.37(2) d PG 2
O12B O 0.4679(21) 0.6792(26) -0.0229(18) 0.082(9) Uiso 0.37(2) d PG 2
O13B O 0.3659(29) 0.7245(31) 0.1110(21) 0.103(11) Uiso 0.37(2) d PG 2
O1 O 0.0716(10) 0.5285(11) 0.3712(10) 0.084(3) Uani 1 d . 3

loop_
_atom_type_symbol
_atom_type_description
_atom_type_scat_dispersion_real
_atom_type_scat_dispersion_imag
_atom_type_scat_source
C C 0.0033 0.0016 'International Tables Vol C Tables 4.2.6.8 and 6.1.1.4'
H H 0.0000 0.0000 'International Tables Vol C Tables 4.2.6.8 and 6.1.1.4'
N N 0.0061 0.0033 'International Tables Vol C Tables 4.2.6.8 and 6.1.1.4'
O O 0.0106 0.0060 'International Tables Vol C Tables 4.2.6.8 and 6.1.1.4'
Au Au -2.0133 8.8022 'International Tables Vol C Tables 4.2.6.8 and 6.1.1.4'

loop_
_geom_angle_atom_site_label_1
_geom_angle_atom_site_label_2
_geom_angle_atom_site_label_3
_geom_angle
_geom_angle_site_symmetry_1
_geom_angle_site_symmetry_3
_geom_angle_publ_flag
C11 Au1 C12 175.1(5) . . ?
C11 Au1 Au2 101.3(4) . . ?
C12 Au1 Au2 83.5(3) . . ?
N11 C11 Au1 177.6(15) . . ?
N12 C12 Au1 174.9(10) . . ?
C22 Au2 C21 175.0(6) . . ?
C22 Au2 Au1 98.5(4) . . ?
C21 Au2 Au1 81.2(3) . . ?
N21 C21 Au2 174.5(14) . . ?
N22 C22 Au2 175.4(15) . . ?
C6A N1A C2A 119.0(9) . . ?
C6A N1A C51A 119.1(9) . . ?
C2A N1A C51A 121.6(9) . . ?
N3A C2A N1A 122.1(9) . . ?
N3A C2A C21A 119.2(10) . . ?
N1A C2A C21A 118.6(11) . . ?
C2A N3A C4A 120.7(9) . . ?
N41A C4A N3A 118.0(9) . . ?
N41A C4A C5A 122.4(9) . . ?
N3A C4A C5A 119.5(9) . . ?
C6A C5A C4A 116.7(9) . . ?
C6A C5A C51B 122.1(10) . . ?
C4A C5A C51B 120.9(9) . . ?
N1A C51A C5C 112.7(9) . 2_665 ?
N1A C6A C5A 120.9(9) . . ?
C6B N1B C2B 117.3(9) . . ?
C6B N1B C51B 118.5(9) . . ?
C2B N1B C51B 124.2(9) . . ?
N3B C2B N1B 124.3(10) . . ?
N3B C2B C21B 116.7(11) . . ?
N1B C2B C21B 118.8(11) . . ?
C2B N3B C4B 119.2(10) . . ?
N41B C4B N3B 116.8(11) . . ?
N41B C4B C5B 123.0(11) . . ?
N3B C4B C5B 120.2(10) . . ?
C6B C5B C4B 116.1(10) . . ?
C6B C5B C51C 120.8(9) . . ?
C4B C5B C51C 123.1(9) . . ?
N1B C51B C5A 114.8(9) . . ?
C5B C6B N1B 122.8(10) . . ?
N1C C51C C5B 110.0(8) . . ?
C2C N1C C6C 119.1(9) . . ?
C2C N1C C51C 123.2(9) . . ?
C6C N1C C51C 117.6(9) . . ?
N3C C2C N1C 122.6(10) . . ?
N3C C2C C21C 117.4(11) . . ?
N1C C2C C21C 119.8(11) . . ?
C2C N3C C4C 120.8(10) . . ?
N41C C4C N3C 117.5(11) . . ?
N41C C4C C5C 123.1(12) . . ?
N3C C4C C5C 119.3(11) . . ?
C6C C5C C4C 117.0(11) . . ?
C6C C5C C51A 119.4(10) . 2_665 ?
C4C C5C C51A 123.6(10) . 2_665 ?
C5C C6C N1C 120.7(11) . . ?
O12A N10A O11A 120.0 . . ?
O12A N10A O13A 119.9 . . ?
O11A N10A O13A 119.9 . . ?
O11B N10B O12B 119.9 . . ?
O11B N10B O13B 119.9 . . ?
O12B N10B O13B 119.9 . . ?

loop_
_geom_bond_atom_site_label_1
_geom_bond_atom_site_label_2
_geom_bond_distance
_geom_bond_site_symmetry_2
_geom_bond_publ_flag
Au1 C11 1.940(15) . ?
Au1 C12 1.971(13) . ?
Au1 Au2 3.271(4) . ?
C11 N11 1.18(2) . ?
C12 N12 1.143(15) . ?
Au2 C22 1.993(15) . ?
Au2 C21 1.997(14) . ?
C21 N21 1.10(2) . ?
C22 N22 1.11(2) . ?
N1A C6A 1.357(13) . ?
N1A C2A 1.369(13) . ?
N1A C51A 1.464(14) . ?
C2A N3A 1.30(2) . ?
C2A C21A 1.510(15) . ?
N3A C4A 1.347(13) . ?
C4A N41A 1.289(14) . ?
C4A C5A 1.434(14) . ?
C5A C6A 1.366(15) . ?
C5A C51B 1.501(14) . ?
C51A C5C 1.52(2) 2_665 ?
N1B C6B 1.355(13) . ?
N1B C2B 1.359(14) . ?
N1B C51B 1.456(13) . ?
C2B N3B 1.260(15) . ?
C2B C21B 1.49(2) . ?
N3B C4B 1.36(2) . ?
C4B N41B 1.33(2) . ?
C4B C5B 1.426(15) . ?
C5B C6B 1.330(13) . ?
C5B C51C 1.543(15) . ?
C51C N1C 1.472(13) . ?
N1C C2C 1.345(14) . ?
N1C C6C 1.373(14) . ?
C2C N3C 1.289(15) . ?
C2C C21C 1.48(2) . ?
N3C C4C 1.366(15) . ?
C4C N41C 1.31(2) . ?
C4C C5C 1.41(2) . ?
C5C C6C 1.370(15) . ?
C5C C51A 1.52(2) 2_665 ?
N10A O12A 1.24 . ?
N10A O11A 1.24 . ?
N10A O13A 1.24 . ?
N10B O11B 1.24 . ?
N10B O12B 1.24 . ?
N10B O13B 1.24 . ?
